data_1530156
loop_
_publ_author_name
'Khodashova, T.S.'
'Porai-Koshits, M.A.'
'Vetrova, I.V.'

_publ_section_title
;
 Structure of a rhodium(III) complex with unusual fluorotin ligands, Cs4
 (Rh (Sn F2 (H2 O)2)2 (Sn4 F15)) (H2 O)4
;
_journal_name_full
;
Koordinatsionnaya Khimiya (= Coordination Chemistry (USSR))
;
_journal_page_first 754
_journal_page_last 761
_journal_volume 5
_journal_year 1979
_chemical_formula_sum 'Cs4 F19 H16 O8 Rh Sn6'
_chemical_name_systematic 'Cs4 (Rh (Sn F2 (H2 O)2)2 (Sn4 F15)) (H2 O)4'
_space_group_IT_number 15
_symmetry_space_group_name_Hall '-B 2b'
_symmetry_space_group_name_H-M 'B 1 1 2/b'
_cell_angle_alpha 90
_cell_angle_beta 90
_cell_angle_gamma 107.9
_cell_formula_units_Z 4
_cell_length_a 19.267
_cell_length_b 17.513
_cell_length_c 9.284
_cell_volume 2980.998
_citation_journal_id_ASTM KOKHDC
_cod_data_source_file Khodashova_KOKHDC_1979_541.cif
_cod_data_source_block H16Cs4F19O8Rh1Sn6
_cod_depositor_comments
;
 Marking attached hydrogen atoms.

 Antanas Vaitkus,
 2017-07-12
;
_cod_original_sg_symbol_Hall '-C 2yc (-x,z,y)'
_cod_original_formula_sum 'H16 Cs4 F19 O8 Rh1 Sn6'
_cod_database_code 1530156

loop_
_symmetry_equiv_pos_as_xyz
x,y,z
-x,-y+1/2,z
-x,-y,-z
x,y-1/2,-z
x+1/2,y,z+1/2
-x+1/2,-y+1/2,z+1/2
-x+1/2,-y,-z+1/2
x+1/2,y-1/2,-z+1/2

loop_
_atom_site_label
_atom_site_type_symbol
_atom_site_fract_x
_atom_site_fract_y
_atom_site_fract_z
_atom_site_occupancy
_atom_site_U_iso_or_equiv
_atom_site_attached_hydrogens
Cs1 Cs+1 0.20186 0.14053 0.81905 1 0.0 0
Rh1 Rh+3 0 0.25 0.31389 1 0.0 0
Cs2 Cs+1 0.4388 0.04341 0.33913 1 0.0 0
Sn1 Sn+2 0.08368 0.21458 0.49715 1 0.0 0
Sn2 Sn+2 0.08267 0.23626 0.10289 1 0.0 0
Sn3 Sn+2 0.0777 0.39537 0.3027 1 0.0 0
F1 F-1 0.0595 0.1551 0.6761 1 0.0 0
F2 F-1 0.1887 0.2398 0.5126 1 0.0 0
F3 F-1 0 0.25 -0.0444 1 0.0 0
F4 F-1 0.0605 0.1232 0.0414 1 0.0 0
F5 F-1 0.1392 0.2654 -0.0764 1 0.0 0
F6 F-1 0.1736 0.2279 0.1914 1 0.0 0
F7 F-1 0.1338 0.3687 0.1146 1 0.0 0
F8 F-1 0.0506 0.4556 0.4663 1 0.0 0
F9 F-1 0.0773 0.4862 0.1842 1 0.0 0
F10 F-1 0.1778 0.4382 0.3728 1 0.0 0
O1 O-2 0.101 0.0997 0.4254 1 0.0 2
O2 O-2 0.1137 0.3171 0.6628 1 0.0 2
O3 O-2 0.2366 0.1065 0.1696 1 0.0 2
O4 O-2 0.2342 0.0718 0.4609 1 0.0 2
